data_4023333
loop_
_publ_author_name
'Kate M. Clapham'
'Andrei S. Batsanov'
'Ryan D. R. Greenwood'
'Martin R. Bryce'
'Amy E. Smith'
'Brian Tarbit'

_publ_contact_author 'Andrei S.Batsanov'
_publ_contact_author_email a.s.batsanov@durham.ac.uk
_publ_section_title
;
 Functionalized Heteroarylpyridazines and Pyridazin-3(2H)-one
 Derivatives via Palladium-Catalyzed Cross-Coupling Methodology
;
_journal_name_full 'Journal of Organic Chemistry'
_journal_page_first 2176
_journal_page_last 2181
_journal_paper_doi 10.1021/jo702420q
_journal_volume 73
_journal_year 2008
_chemical_formula_moiety 'C22 H17 N3 O'
_chemical_formula_sum 'C22 H17 N3 O'
_chemical_formula_weight 339.39
_chemical_melting_point 431.4(12)
_chemical_name_systematic ' 2-benzyl-6-phenyl-4-(pyridin-2-yl)pyridazin-3(2H)-one   '
_space_group_IT_number 14
_symmetry_cell_setting monoclinic
_symmetry_space_group_name_Hall '-P 2yn'
_symmetry_space_group_name_H-M 'P 1 21/n 1'
_atom_sites_solution_hydrogens difmap
_atom_sites_solution_primary direct
_atom_sites_solution_secondary difmap
_audit_creation_method SHELXL-97
_cell_angle_alpha 90.00
_cell_angle_beta 90.55(1)
_cell_angle_gamma 90.00
_cell_formula_units_Z 4
_cell_length_a 4.7192(5)
_cell_length_b 32.701(3)
_cell_length_c 10.7657(10)
_cell_measurement_reflns_used 6605
_cell_measurement_temperature 120(2)
_cell_measurement_theta_max 28.69
_cell_measurement_theta_min 2.27
_cell_volume 1661.3(3)
_computing_cell_refinement 'SAINT version 6.45A (Bruker, 2003)'
_computing_data_collection 'SMART version 5.049 (Bruker, 1998)'
_computing_data_reduction 'SAINT version 6.45A (Bruker, 2003)'
_computing_molecular_graphics 'SHELXTL version 6.14 (Bruker, 2003)'
_computing_publication_material 'SHELXTL version 6.14 (Bruker, 2003)'
_computing_structure_refinement 'SHELXTL version 6.14 (Bruker, 2003)'
_computing_structure_solution 'SHELXTL version 6.14 (Bruker, 2003)'
_diffrn_ambient_temperature 120(2)
_diffrn_detector_area_resol_mean 8
_diffrn_measured_fraction_theta_full 0.995
_diffrn_measured_fraction_theta_max 0.995
_diffrn_measurement_device_type 'Siemens SMART 1K CCD area detector'
_diffrn_measurement_method '\w scans'
_diffrn_radiation_monochromator graphite
_diffrn_radiation_source 'fine-focus sealed tube'
_diffrn_radiation_type MoK\a
_diffrn_radiation_wavelength 0.71073
_diffrn_reflns_av_R_equivalents 0.0387
_diffrn_reflns_av_sigmaI/netI 0.0334
_diffrn_reflns_limit_h_max 5
_diffrn_reflns_limit_h_min -6
_diffrn_reflns_limit_k_max 42
_diffrn_reflns_limit_k_min -42
_diffrn_reflns_limit_l_max 13
_diffrn_reflns_limit_l_min -13
_diffrn_reflns_number 16257
_diffrn_reflns_theta_full 27.49
_diffrn_reflns_theta_max 27.49
_diffrn_reflns_theta_min 1.99
_diffrn_standards_number 0
_exptl_absorpt_coefficient_mu 0.085
_exptl_absorpt_correction_T_max 1.0000
_exptl_absorpt_correction_T_min 0.8387
_exptl_absorpt_correction_type multi-scan
_exptl_absorpt_process_details 'SADABS 2.10 (Bruker, 2003)'
_exptl_crystal_colour yellow
_exptl_crystal_density_diffrn 1.357
_exptl_crystal_density_method 'not measured'
_exptl_crystal_description needle
_exptl_crystal_F_000 712
_exptl_crystal_size_max 0.60
_exptl_crystal_size_mid 0.10
_exptl_crystal_size_min 0.06
_refine_diff_density_max 0.515
_refine_diff_density_min -0.201
_refine_diff_density_rms 0.044
_refine_ls_extinction_method none
_refine_ls_goodness_of_fit_ref 1.052
_refine_ls_hydrogen_treatment refall
_refine_ls_matrix_type full
_refine_ls_number_parameters 303
_refine_ls_number_reflns 3781
_refine_ls_number_restraints 0
_refine_ls_restrained_S_all 1.052
_refine_ls_R_factor_all 0.0726
_refine_ls_R_factor_gt 0.0537
_refine_ls_shift/su_max 0.000
_refine_ls_shift/su_mean 0.000
_refine_ls_structure_factor_coef Fsqd
_refine_ls_weighting_details 'calc w=1/[\s^2^(Fo^2^)+(0.0438P)^2^+1.1355P] where P=(Fo^2^+2Fc^2^)/3'
_refine_ls_weighting_scheme calc
_refine_ls_wR_factor_gt 0.1167
_refine_ls_wR_factor_ref 0.1252
_reflns_number_gt 2977
_reflns_number_total 3781
_reflns_threshold_expression I>2\s(I)
_cod_data_source_file jo702420q-File001_6.cif
_cod_data_source_block 38
_cod_depositor_comments
;
The following automatic conversions were performed:
'_symmetry_cell_setting' value 'Monoclinic' changed to 'monoclinic'
according to '/home/saulius/struct/CIF-dictionaries/cif_core.dic'
dictionary named 'cif_core.dic' version 2.4.1 from 2010-06-29.

Automatic conversion script
Id: cif_fix_enum 1527 2010-12-29 10:47:43Z saulius 

The following automatic conversions were performed:

'_chemical_melting_point' value '431.4(1.2)' was changed to
'431.4(12)' - precision was estimated.

Automatic conversion script
Id: cif_fix_values 1646 2011-03-28 12:23:43Z adriana 
;
_cod_original_sg_symbol_H-M 'P 21/n '
_cod_database_code 4023333

loop_
_symmetry_equiv_pos_as_xyz
'x, y, z'
'-x+1/2, y+1/2, -z+1/2'
'-x, -y, -z'
'x-1/2, -y-1/2, z-1/2'

loop_
_atom_site_label
_atom_site_type_symbol
_atom_site_fract_x
_atom_site_fract_y
_atom_site_fract_z
_atom_site_U_iso_or_equiv
_atom_site_adp_type
_atom_site_occupancy
_atom_site_symmetry_multiplicity
_atom_site_calc_flag
_atom_site_refinement_flags
_atom_site_disorder_assembly
_atom_site_disorder_group
O O 0.4859(3) 0.13968(4) 0.77532(12) 0.0308(3) Uani 1 1 d . . .
N1 N 0.1379(3) 0.10836(4) 0.49870(13) 0.0224(3) Uani 1 1 d . . .
N2 N 0.2362(3) 0.11125(4) 0.61655(13) 0.0212(3) Uani 1 1 d . . .
C3 C 0.4309(4) 0.13949(5) 0.66263(15) 0.0205(4) Uani 1 1 d . . .
C4 C 0.5488(4) 0.16666(5) 0.56896(16) 0.0207(4) Uani 1 1 d . . .
C5 C 0.4485(4) 0.16371(5) 0.45055(16) 0.0216(4) Uani 1 1 d . . .
H5 H 0.528(4) 0.1813(6) 0.3884(17) 0.023(5) Uiso 1 1 d . . .
C6 C 0.2375(4) 0.13450(5) 0.41667(15) 0.0204(4) Uani 1 1 d . . .
N11 N 0.8539(3) 0.22160(5) 0.50715(14) 0.0270(4) Uani 1 1 d . . .
C12 C 0.7700(4) 0.19742(5) 0.60196(16) 0.0212(4) Uani 1 1 d . . .
C13 C 0.8860(4) 0.20169(6) 0.72077(18) 0.0281(4) Uani 1 1 d . . .
H13 H 0.819(4) 0.1845(6) 0.7840(19) 0.031(6) Uiso 1 1 d . . .
C14 C 1.0907(4) 0.23156(6) 0.7421(2) 0.0327(5) Uani 1 1 d . . .
H14 H 1.170(5) 0.2349(7) 0.827(2) 0.042(6) Uiso 1 1 d . . .
C15 C 1.1758(4) 0.25598(6) 0.6462(2) 0.0306(4) Uani 1 1 d . . .
H15 H 1.319(5) 0.2768(7) 0.657(2) 0.047(7) Uiso 1 1 d . . .
C16 C 1.0523(4) 0.24983(6) 0.5311(2) 0.0310(4) Uani 1 1 d . . .
H16 H 1.109(5) 0.2660(7) 0.459(2) 0.044(6) Uiso 1 1 d . . .
C21 C 0.1165(4) 0.13151(5) 0.28897(16) 0.0209(4) Uani 1 1 d . . .
C22 C 0.2199(4) 0.15517(6) 0.19199(17) 0.0280(4) Uani 1 1 d . . .
H22 H 0.369(5) 0.1742(7) 0.207(2) 0.045(6) Uiso 1 1 d . . .
C23 C 0.1084(4) 0.15163(6) 0.07297(18) 0.0310(4) Uani 1 1 d . . .
H23 H 0.184(5) 0.1676(7) 0.005(2) 0.048(7) Uiso 1 1 d . . .
C24 C -0.1113(4) 0.12509(6) 0.04822(17) 0.0275(4) Uani 1 1 d . . .
H24 H -0.193(4) 0.1231(6) -0.0361(19) 0.030(5) Uiso 1 1 d . . .
C25 C -0.2168(4) 0.10128(6) 0.14418(18) 0.0298(4) Uani 1 1 d . . .
H25 H -0.377(5) 0.0822(7) 0.128(2) 0.043(6) Uiso 1 1 d . . .
C26 C -0.1050(4) 0.10443(6) 0.26289(18) 0.0267(4) Uani 1 1 d . . .
H26 H -0.177(5) 0.0884(7) 0.329(2) 0.040(6) Uiso 1 1 d . . .
C30 C 0.1169(4) 0.08128(6) 0.70474(17) 0.0244(4) Uani 1 1 d . . .
H30 H 0.054(4) 0.0966(6) 0.7805(19) 0.029(5) Uiso 1 1 d . . .
H31 H -0.053(5) 0.0693(6) 0.6601(19) 0.032(6) Uiso 1 1 d . . .
C31 C 0.3313(4) 0.04895(5) 0.74112(16) 0.0222(4) Uani 1 1 d . . .
C32 C 0.3926(4) 0.01688(6) 0.66068(18) 0.0278(4) Uani 1 1 d . . .
H32 H 0.292(4) 0.0150(6) 0.5843(19) 0.024(5) Uiso 1 1 d . . .
C33 C 0.5944(5) -0.01248(6) 0.69374(19) 0.0328(4) Uani 1 1 d . . .
H33 H 0.633(5) -0.0360(7) 0.637(2) 0.036(6) Uiso 1 1 d . . .
C34 C 0.7338(4) -0.00969(6) 0.8065(2) 0.0319(4) Uani 1 1 d . . .
H34 H 0.872(5) -0.0287(7) 0.831(2) 0.040(6) Uiso 1 1 d . . .
C35 C 0.6717(4) 0.02183(6) 0.88762(18) 0.0294(4) Uani 1 1 d . . .
H35 H 0.770(5) 0.0229(6) 0.968(2) 0.032(6) Uiso 1 1 d . . .
C36 C 0.4699(4) 0.05097(5) 0.85547(17) 0.0245(4) Uani 1 1 d . . .
H36 H 0.426(4) 0.0737(6) 0.9142(18) 0.025(5) Uiso 1 1 d . . .

loop_
_atom_site_aniso_label
_atom_site_aniso_U_11
_atom_site_aniso_U_22
_atom_site_aniso_U_33
_atom_site_aniso_U_23
_atom_site_aniso_U_13
_atom_site_aniso_U_12
O 0.0381(8) 0.0309(7) 0.0233(7) 0.0021(5) -0.0046(6) -0.0029(6)
N1 0.0233(8) 0.0229(7) 0.0209(7) -0.0001(6) -0.0023(6) 0.0033(6)
N2 0.0214(7) 0.0228(7) 0.0194(7) 0.0021(6) -0.0014(6) -0.0001(6)
C3 0.0207(8) 0.0208(8) 0.0200(9) -0.0003(6) -0.0015(7) 0.0032(6)
C4 0.0197(8) 0.0200(8) 0.0223(9) 0.0002(6) -0.0008(7) 0.0048(7)
C5 0.0235(9) 0.0187(8) 0.0226(9) 0.0017(7) 0.0008(7) 0.0039(7)
C6 0.0220(8) 0.0186(8) 0.0205(9) 0.0002(6) 0.0007(7) 0.0038(6)
N11 0.0258(8) 0.0259(8) 0.0292(9) 0.0020(6) -0.0030(6) -0.0035(6)
C12 0.0195(8) 0.0199(8) 0.0242(9) -0.0011(6) -0.0011(7) 0.0061(6)
C13 0.0307(10) 0.0281(10) 0.0253(10) -0.0012(8) -0.0029(8) 0.0034(8)
C14 0.0319(11) 0.0330(10) 0.0331(11) -0.0112(8) -0.0087(8) 0.0025(8)
C15 0.0249(9) 0.0238(9) 0.0431(12) -0.0082(8) -0.0038(8) 0.0013(8)
C16 0.0269(10) 0.0264(10) 0.0397(12) 0.0000(8) -0.0002(8) -0.0028(8)
C21 0.0213(8) 0.0190(8) 0.0224(9) -0.0017(6) 0.0000(7) 0.0039(6)
C22 0.0313(10) 0.0270(9) 0.0257(10) 0.0033(7) -0.0049(8) -0.0076(8)
C23 0.0367(11) 0.0330(10) 0.0233(10) 0.0050(8) -0.0015(8) -0.0048(8)
C24 0.0306(10) 0.0300(10) 0.0218(9) -0.0038(7) -0.0050(8) 0.0045(8)
C25 0.0286(10) 0.0293(10) 0.0314(11) -0.0023(8) -0.0048(8) -0.0047(8)
C26 0.0293(10) 0.0248(9) 0.0258(10) 0.0005(7) 0.0006(8) -0.0021(7)
C30 0.0223(9) 0.0271(9) 0.0239(10) 0.0040(7) 0.0007(7) -0.0021(7)
C31 0.0216(9) 0.0231(9) 0.0220(9) 0.0050(7) 0.0036(7) -0.0049(7)
C32 0.0321(10) 0.0287(10) 0.0225(10) 0.0010(7) 0.0012(8) -0.0059(8)
C33 0.0405(12) 0.0238(9) 0.0342(11) 0.0004(8) 0.0101(9) -0.0004(8)
C34 0.0291(10) 0.0272(10) 0.0395(12) 0.0107(8) 0.0051(8) 0.0037(8)
C35 0.0290(10) 0.0307(10) 0.0284(10) 0.0084(8) -0.0024(8) -0.0026(8)
C36 0.0268(9) 0.0231(9) 0.0237(9) 0.0038(7) 0.0028(7) -0.0039(7)

loop_
_atom_type_symbol
_atom_type_description
_atom_type_scat_dispersion_real
_atom_type_scat_dispersion_imag
_atom_type_scat_source
C C 0.0033 0.0016 'International Tables Vol C Tables 4.2.6.8 and 6.1.1.4'
H H 0.0000 0.0000 'International Tables Vol C Tables 4.2.6.8 and 6.1.1.4'
N N 0.0061 0.0033 'International Tables Vol C Tables 4.2.6.8 and 6.1.1.4'
O O 0.0106 0.0060 'International Tables Vol C Tables 4.2.6.8 and 6.1.1.4'

loop_
_geom_angle_atom_site_label_1
_geom_angle_atom_site_label_2
_geom_angle_atom_site_label_3
_geom_angle
_geom_angle_site_symmetry_1
_geom_angle_site_symmetry_3
_geom_angle_publ_flag
C6 N1 N2 117.53(14) . . ?
N1 N2 C3 126.99(14) . . ?
N1 N2 C30 115.29(14) . . ?
C3 N2 C30 117.71(14) . . ?
O C3 N2 118.98(16) . . ?
O C3 C4 126.62(16) . . ?
N2 C3 C4 114.40(14) . . ?
C5 C4 C3 118.27(16) . . ?
C5 C4 C12 120.55(16) . . ?
C3 C4 C12 121.17(15) . . ?
C4 C5 C6 121.60(16) . . ?
C4 C5 H5 118.4(11) . . ?
C6 C5 H5 120.0(11) . . ?
N1 C6 C5 121.06(15) . . ?
N1 C6 C21 116.11(15) . . ?
C5 C6 C21 122.83(15) . . ?
C16 N11 C12 117.85(16) . . ?
N11 C12 C13 121.23(17) . . ?
N11 C12 C4 115.08(15) . . ?
C13 C12 C4 123.69(16) . . ?
C14 C13 C12 119.22(19) . . ?
C14 C13 H13 122.6(13) . . ?
C12 C13 H13 118.2(13) . . ?
C15 C14 C13 119.53(18) . . ?
C15 C14 H14 121.5(14) . . ?
C13 C14 H14 119.0(13) . . ?
C14 C15 C16 117.94(18) . . ?
C14 C15 H15 121.8(14) . . ?
C16 C15 H15 120.3(14) . . ?
N11 C16 C15 124.22(19) . . ?
N11 C16 H16 114.7(14) . . ?
C15 C16 H16 121.0(14) . . ?
C22 C21 C26 117.96(16) . . ?
C22 C21 C6 121.51(16) . . ?
C26 C21 C6 120.52(16) . . ?
C23 C22 C21 120.99(17) . . ?
C23 C22 H22 118.9(14) . . ?
C21 C22 H22 120.2(14) . . ?
C24 C23 C22 120.69(18) . . ?
C24 C23 H23 118.2(14) . . ?
C22 C23 H23 121.1(14) . . ?
C23 C24 C25 118.96(17) . . ?
C23 C24 H24 120.6(12) . . ?
C25 C24 H24 120.5(12) . . ?
C26 C25 C24 120.61(17) . . ?
C26 C25 H25 119.7(13) . . ?
C24 C25 H25 119.7(13) . . ?
C25 C26 C21 120.78(18) . . ?
C25 C26 H26 120.9(14) . . ?
C21 C26 H26 118.3(14) . . ?
N2 C30 C31 111.81(14) . . ?
N2 C30 H30 107.8(12) . . ?
C31 C30 H30 109.9(11) . . ?
N2 C30 H31 104.9(12) . . ?
C31 C30 H31 112.2(12) . . ?
H30 C30 H31 110.1(17) . . ?
C36 C31 C32 119.20(17) . . ?
C36 C31 C30 120.27(16) . . ?
C32 C31 C30 120.53(16) . . ?
C31 C32 C33 120.32(18) . . ?
C31 C32 H32 119.0(12) . . ?
C33 C32 H32 120.7(12) . . ?
C34 C33 C32 119.84(19) . . ?
C34 C33 H33 120.0(13) . . ?
C32 C33 H33 120.1(13) . . ?
C33 C34 C35 120.20(18) . . ?
C33 C34 H34 122.1(14) . . ?
C35 C34 H34 117.7(14) . . ?
C34 C35 C36 120.17(18) . . ?
C34 C35 H35 119.0(12) . . ?
C36 C35 H35 120.9(13) . . ?
C35 C36 C31 120.25(18) . . ?
C35 C36 H36 119.9(11) . . ?
C31 C36 H36 119.9(11) . . ?

loop_
_geom_bond_atom_site_label_1
_geom_bond_atom_site_label_2
_geom_bond_distance
_geom_bond_site_symmetry_2
_geom_bond_publ_flag
O C3 1.238(2) . ?
N1 C6 1.319(2) . ?
N1 N2 1.350(2) . ?
N2 C3 1.391(2) . ?
N2 C30 1.480(2) . ?
C3 C4 1.458(2) . ?
C4 C5 1.359(2) . ?
C4 C12 1.490(2) . ?
C5 C6 1.425(2) . ?
C5 H5 0.96(2) . ?
C6 C21 1.487(2) . ?
N11 C16 1.338(2) . ?
N11 C12 1.353(2) . ?
C12 C13 1.394(2) . ?
C13 C14 1.391(3) . ?
C13 H13 0.94(2) . ?
C14 C15 1.369(3) . ?
C14 H14 0.99(2) . ?
C15 C16 1.379(3) . ?
C15 H15 0.97(2) . ?
C16 H16 0.98(2) . ?
C21 C22 1.392(2) . ?
C21 C26 1.396(2) . ?
C22 C23 1.385(3) . ?
C22 H22 0.95(2) . ?
C23 C24 1.376(3) . ?
C23 H23 0.97(2) . ?
C24 C25 1.390(3) . ?
C24 H24 0.99(2) . ?
C25 C26 1.382(3) . ?
C25 H25 1.00(2) . ?
C26 H26 0.95(2) . ?
C30 C31 1.512(2) . ?
C30 H30 1.00(2) . ?
C30 H31 1.01(2) . ?
C31 C36 1.390(3) . ?
C31 C32 1.392(3) . ?
C32 C33 1.396(3) . ?
C32 H32 0.95(2) . ?
C33 C34 1.378(3) . ?
C33 H33 1.00(2) . ?
C34 C35 1.384(3) . ?
C34 H34 0.94(2) . ?
C35 C36 1.389(3) . ?
C35 H35 0.98(2) . ?
C36 H36 1.00(2) . ?

loop_
_geom_torsion_atom_site_label_1
_geom_torsion_atom_site_label_2
_geom_torsion_atom_site_label_3
_geom_torsion_atom_site_label_4
_geom_torsion
_geom_torsion_site_symmetry_1
_geom_torsion_site_symmetry_2
_geom_torsion_site_symmetry_3
_geom_torsion_site_symmetry_4
_geom_torsion_publ_flag
N1 N2 C30 C31 107.97(17) . . . . ?
N2 C30 C31 C32 -77.6(2) . . . . ?
C36 C31 C30 N2 102.29(19) . . . . ?
C31 C30 N2 C3 -73.1(2) . . . . ?
C30 N2 C3 O -3.3(2) . . . . ?
C5 C6 C21 C22 5.3(3) . . . . ?
N1 C6 C21 C26 4.7(2) . . . . ?
C3 C4 C12 C13 2.2(3) . . . . ?
C5 C4 C12 N11 1.1(2) . . . . ?

loop_
_cod_related_entry_id
_cod_related_entry_database
_cod_related_entry_code
1 ChemSpider 30658655
